data_7709524
loop_
_publ_author_name
'Dodonov, Vladimir Alekseevich'
'Kushnerova, Olga A.'
'Rumyantcev, Roman V.'
'Novikov, Alexander S.'
'Osmanov, Vladimir K.'
'Fedushkin, Igor Leonidovich'

_publ_section_title
;
 Cycloaddition of isoselenocyanates to sodium and magnesium metallacycles
;
_journal_name_full 'Dalton Transactions'
_journal_paper_doi 10.1039/D1DT04366H
_journal_year 2022
_chemical_formula_sum 'C74 H70 Mg2 N6 O2 Se2'
_chemical_formula_weight 1281.90
_space_group_crystal_system triclinic
_space_group_IT_number 2
_space_group_name_Hall '-P 1'
_space_group_name_H-M_alt 'P -1'
_atom_sites_solution_hydrogens geom
_atom_sites_solution_primary dual
_atom_sites_solution_secondary difmap
_audit_creation_method SHELXL-2018/3
_audit_update_record
;
2022-02-11 deposited with the CCDC.	2022-02-15 downloaded from the CCDC.
;
_cell_angle_alpha 76.429(8)
_cell_angle_beta 72.949(8)
_cell_angle_gamma 63.250(7)
_cell_formula_units_Z 2
_cell_length_a 13.5189(9)
_cell_length_b 14.4611(11)
_cell_length_c 18.747(2)
_cell_measurement_reflns_used 1828
_cell_measurement_temperature 150(2)
_cell_measurement_theta_max 57.6900
_cell_measurement_theta_min 2.4670
_cell_volume 3106.2(5)
_computing_cell_refinement 'CrysAlisPro 1.171.39.46 (Rigaku OD, 2018)'
_computing_data_collection 'CrysAlisPro 1.171.39.46 (Rigaku OD, 2018)'
_computing_data_reduction 'CrysAlisPro 1.171.39.46 (Rigaku OD, 2018)'
_computing_structure_refinement 'SHELXL-2018/3 (Sheldrick, 2018)'
_computing_structure_solution 'SHELXT 2018/2 (Sheldrick, 2018)'
_diffrn_ambient_temperature 150(2)
_diffrn_detector_area_resol_mean 10.5435
_diffrn_measured_fraction_theta_full 0.999
_diffrn_measured_fraction_theta_max 0.967
_diffrn_measurement_device_type 'SuperNova, Single source at offset/far, Atlas'
_diffrn_radiation_type CuK\a
_diffrn_radiation_wavelength 1.54184
_diffrn_reflns_av_R_equivalents 0.1419
_diffrn_reflns_av_unetI/netI 0.2255
_diffrn_reflns_Laue_measured_fraction_full 0.999
_diffrn_reflns_Laue_measured_fraction_max 0.967
_diffrn_reflns_limit_h_max 16
_diffrn_reflns_limit_h_min -11
_diffrn_reflns_limit_k_max 17
_diffrn_reflns_limit_k_min -15
_diffrn_reflns_limit_l_max 22
_diffrn_reflns_limit_l_min -23
_diffrn_reflns_number 22759
_diffrn_reflns_point_group_measured_fraction_full 0.999
_diffrn_reflns_point_group_measured_fraction_max 0.967
_diffrn_reflns_theta_full 67.684
_diffrn_reflns_theta_max 74.102
_diffrn_reflns_theta_min 2.483
_diffrn_source 'micro-focus sealed X-ray tube'
_exptl_absorpt_coefficient_mu 2.097
_exptl_absorpt_correction_T_max 1.00000
_exptl_absorpt_correction_T_min 0.86217
_exptl_absorpt_correction_type multi-scan
_exptl_absorpt_process_details
;
CrysAlisPro 1.171.39.46 (Rigaku Oxford Diffraction, 2018)
Empirical absorption correction using spherical harmonics,
 implemented in SCALE3 ABSPACK scaling algorithm.
;
_exptl_crystal_colour red
_exptl_crystal_density_diffrn 1.371
_exptl_crystal_description prism
_exptl_crystal_F_000 1328
_exptl_crystal_size_max 0.200
_exptl_crystal_size_mid 0.150
_exptl_crystal_size_min 0.100
_refine_diff_density_max 0.924
_refine_diff_density_min -0.832
_refine_diff_density_rms 0.108
_refine_ls_extinction_method none
_refine_ls_goodness_of_fit_ref 1.006
_refine_ls_hydrogen_treatment constr
_refine_ls_matrix_type full
_refine_ls_number_parameters 785
_refine_ls_number_reflns 12208
_refine_ls_number_restraints 0
_refine_ls_restrained_S_all 1.006
_refine_ls_R_factor_all 0.1874
_refine_ls_R_factor_gt 0.0756
_refine_ls_shift/su_max 0.000
_refine_ls_shift/su_mean 0.000
_refine_ls_structure_factor_coef Fsqd
_refine_ls_weighting_details 'w=1/[\s^2^(Fo^2^)+(0.0126P)^2^] where P=(Fo^2^+2Fc^2^)/3'
_refine_ls_weighting_scheme calc
_refine_ls_wR_factor_gt 0.1166
_refine_ls_wR_factor_ref 0.1735
_reflns_Friedel_coverage 0.000
_reflns_number_gt 5199
_reflns_number_total 12208
_reflns_threshold_expression 'I > 2\s(I)'
_cod_data_source_file d1dt04366h3.cif
_cod_data_source_block 14
_cod_database_code 7709524
_shelx_shelxl_version_number 2018/3
_shelx_space_group_comment
;
The symmetry employed for this shelxl refinement is uniquely defined
by the following loop, which should always be used as a source of
symmetry information in preference to the above space-group names.
They are only intended as comments.
;
_shelx_estimated_absorpt_t_min 0.679
_shelx_estimated_absorpt_t_max 0.818
_oxdiff_exptl_absorpt_empirical_full_min 0.832
_oxdiff_exptl_absorpt_empirical_full_max 1.356
_oxdiff_exptl_absorpt_empirical_details
;
Empirical correction (ABSPACK) includes:
- Absorption correction using spherical harmonics
- Frame scaling
;

loop_
_space_group_symop_operation_xyz
'x, y, z'
'-x, -y, -z'

loop_
_atom_site_label
_atom_site_type_symbol
_atom_site_fract_x
_atom_site_fract_y
_atom_site_fract_z
_atom_site_U_iso_or_equiv
_atom_site_adp_type
_atom_site_occupancy
_atom_site_site_symmetry_order
_atom_site_calc_flag
_atom_site_refinement_flags_posn
_atom_site_refinement_flags_adp
_atom_site_refinement_flags_occupancy
_atom_site_disorder_assembly
_atom_site_disorder_group
Mg1 Mg 0.1905(2) 0.6281(2) 0.36061(15) 0.0324(7) Uani 1 1 d . . . . .
Mg2 Mg 0.4719(2) 0.3400(2) 0.21240(15) 0.0317(7) Uani 1 1 d . . . . .
Se1 Se 0.41823(7) 0.51432(7) 0.12684(5) 0.0349(2) Uani 1 1 d . . . . .
Se2 Se 0.16263(7) 0.45999(7) 0.41809(5) 0.0362(2) Uani 1 1 d . . . . .
O1 O 0.3503(4) 0.5762(4) 0.3922(3) 0.0384(14) Uani 1 1 d . . . . .
O2 O 0.5696(4) 0.3607(4) 0.2767(3) 0.0352(14) Uani 1 1 d . . . . .
N1 N 0.3100(5) 0.6157(5) 0.2610(3) 0.0299(15) Uani 1 1 d . . . . .
N2 N 0.0775(5) 0.7391(5) 0.2938(4) 0.0301(16) Uani 1 1 d . . . . .
N3 N 0.3769(5) 0.3478(5) 0.3215(3) 0.0262(15) Uani 1 1 d . . . . .
N4 N 0.3899(5) 0.2505(5) 0.2063(3) 0.0297(16) Uani 1 1 d . . . . .
N5 N 0.1267(5) 0.7158(5) 0.4564(4) 0.0365(17) Uani 1 1 d . . . . .
N6 N 0.6374(5) 0.2568(5) 0.1444(4) 0.0347(17) Uani 1 1 d . . . . .
C1 C 0.2922(6) 0.5908(6) 0.2033(4) 0.0292(18) Uani 1 1 d . . . . .
C2 C 0.1819(6) 0.6218(6) 0.1944(5) 0.0315(19) Uani 1 1 d . . . . .
C3 C 0.0832(7) 0.7063(6) 0.2313(5) 0.034(2) Uani 1 1 d . . . . .
C4 C -0.0084(6) 0.7442(6) 0.1892(5) 0.0315(19) Uani 1 1 d . . . . .
C5 C 0.0308(6) 0.6741(6) 0.1357(4) 0.0281(18) Uani 1 1 d . . . . .
C6 C 0.1433(6) 0.5981(6) 0.1381(5) 0.034(2) Uani 1 1 d . . . . .
C7 C 0.1885(7) 0.5209(6) 0.0902(5) 0.041(2) Uani 1 1 d . . . . .
H7A H 0.262127 0.466520 0.089898 0.049 Uiso 1 1 calc R U . . .
C8 C 0.1226(7) 0.5255(7) 0.0423(5) 0.044(2) Uani 1 1 d . . . . .
H8A H 0.154768 0.473323 0.009505 0.053 Uiso 1 1 calc R U . . .
C9 C 0.0145(7) 0.6007(6) 0.0398(5) 0.040(2) Uani 1 1 d . . . . .
H9A H -0.025889 0.600287 0.006157 0.048 Uiso 1 1 calc R U . . .
C10 C -0.0347(7) 0.6787(6) 0.0889(5) 0.034(2) Uani 1 1 d . . . . .
C11 C -0.1439(7) 0.7599(7) 0.0954(5) 0.044(2) Uani 1 1 d . . . . .
H11A H -0.191485 0.767382 0.063938 0.053 Uiso 1 1 calc R U . . .
C12 C -0.1820(7) 0.8285(6) 0.1471(5) 0.043(2) Uani 1 1 d . . . . .
H12A H -0.256210 0.882704 0.150348 0.051 Uiso 1 1 calc R U . . .
C13 C -0.1167(7) 0.8224(6) 0.1954(5) 0.040(2) Uani 1 1 d . . . . .
H13A H -0.145953 0.870453 0.231105 0.048 Uiso 1 1 calc R U . . .
C14 C 0.4090(7) 0.6240(6) 0.2638(5) 0.0320(19) Uani 1 1 d . . . . .
C15 C 0.4779(6) 0.6603(6) 0.2062(5) 0.037(2) Uani 1 1 d . . . . .
H15A H 0.466645 0.673655 0.156404 0.045 Uiso 1 1 calc R U . . .
C16 C 0.5635(7) 0.6779(6) 0.2195(5) 0.043(2) Uani 1 1 d . . . . .
H16A H 0.609859 0.703475 0.179074 0.051 Uiso 1 1 calc R U . . .
C17 C 0.5814(7) 0.6581(6) 0.2915(5) 0.042(2) Uani 1 1 d . . . . .
H17A H 0.641522 0.668096 0.300260 0.050 Uiso 1 1 calc R U . . .
C18 C 0.5126(6) 0.6242(6) 0.3504(5) 0.037(2) Uani 1 1 d . . . . .
H18A H 0.523050 0.612340 0.400201 0.045 Uiso 1 1 calc R U . . .
C19 C 0.4277(6) 0.6075(6) 0.3359(5) 0.034(2) Uani 1 1 d . . . . .
C20 C 0.3739(7) 0.5340(6) 0.4657(4) 0.049(2) Uani 1 1 d . . . . .
H20A H 0.448462 0.475012 0.461428 0.073 Uiso 1 1 calc R U . . .
H20B H 0.315600 0.510177 0.496701 0.073 Uiso 1 1 calc R U . . .
H20C H 0.373842 0.587957 0.489060 0.073 Uiso 1 1 calc R U . . .
C21 C -0.0002(6) 0.8452(6) 0.3035(4) 0.0306(19) Uani 1 1 d . . . . .
C22 C 0.0287(7) 0.9233(6) 0.2556(5) 0.037(2) Uani 1 1 d . . . . .
C23 C -0.0487(7) 1.0274(6) 0.2643(5) 0.044(2) Uani 1 1 d . . . . .
H23A H -0.032648 1.082628 0.232063 0.053 Uiso 1 1 calc R U . . .
C24 C -0.1480(7) 1.0502(6) 0.3192(5) 0.046(2) Uani 1 1 d . . . . .
H24A H -0.200249 1.120789 0.323112 0.055 Uiso 1 1 calc R U . . .
C25 C -0.1719(7) 0.9722(6) 0.3682(5) 0.042(2) Uani 1 1 d . . . . .
H25A H -0.240141 0.989343 0.405787 0.050 Uiso 1 1 calc R U . . .
C26 C -0.0961(7) 0.8671(6) 0.3631(5) 0.035(2) Uani 1 1 d . . . . .
C27 C 0.1360(7) 0.9021(6) 0.1965(5) 0.040(2) Uani 1 1 d . . . . .
H27A H 0.176063 0.824749 0.196352 0.049 Uiso 1 1 calc R U . . .
C28 C 0.2148(7) 0.9376(7) 0.2151(5) 0.057(3) Uani 1 1 d . . . . .
H28A H 0.281206 0.928072 0.173507 0.085 Uiso 1 1 calc R U . . .
H28B H 0.239546 0.896198 0.261076 0.085 Uiso 1 1 calc R U . . .
H28C H 0.174517 1.011528 0.222647 0.085 Uiso 1 1 calc R U . . .
C29 C 0.1154(7) 0.9486(7) 0.1184(5) 0.056(3) Uani 1 1 d . . . . .
H29A H 0.070202 0.919948 0.105693 0.084 Uiso 1 1 calc R U . . .
H29B H 0.188233 0.931501 0.082117 0.084 Uiso 1 1 calc R U . . .
H29C H 0.074275 1.024556 0.116649 0.084 Uiso 1 1 calc R U . . .
C30 C -0.1256(7) 0.7836(7) 0.4165(5) 0.042(2) Uani 1 1 d . . . . .
H30A H -0.052413 0.721331 0.419397 0.051 Uiso 1 1 calc R U . . .
C31 C -0.1796(7) 0.8154(6) 0.4965(5) 0.052(3) Uani 1 1 d . . . . .
H31A H -0.131063 0.837679 0.511876 0.077 Uiso 1 1 calc R U . . .
H31B H -0.187270 0.755693 0.531434 0.077 Uiso 1 1 calc R U . . .
H31C H -0.254596 0.873036 0.497193 0.077 Uiso 1 1 calc R U . . .
C32 C -0.1977(7) 0.7493(6) 0.3872(5) 0.049(2) Uani 1 1 d . . . . .
H32A H -0.158736 0.728341 0.336858 0.073 Uiso 1 1 calc R U . . .
H32B H -0.271715 0.807456 0.385058 0.073 Uiso 1 1 calc R U . . .
H32C H -0.208593 0.690188 0.421240 0.073 Uiso 1 1 calc R U . . .
C33 C 0.2633(7) 0.3882(6) 0.3317(4) 0.032(2) Uani 1 1 d . . . . .
C34 C 0.2157(6) 0.3744(6) 0.2798(4) 0.0289(19) Uani 1 1 d . . . . .
C35 C 0.2773(6) 0.2946(6) 0.2300(4) 0.0295(19) Uani 1 1 d . . . . .
C36 C 0.1931(7) 0.2783(6) 0.2022(5) 0.034(2) Uani 1 1 d . . . . .
C37 C 0.0874(7) 0.3582(6) 0.2285(5) 0.035(2) Uani 1 1 d . . . . .
C38 C 0.0968(7) 0.4166(6) 0.2762(5) 0.034(2) Uani 1 1 d . . . . .
C39 C -0.0011(6) 0.5012(6) 0.3031(5) 0.041(2) Uani 1 1 d . . . . .
H39A H 0.000273 0.543445 0.334385 0.049 Uiso 1 1 calc R U . . .
C40 C -0.1033(7) 0.5227(6) 0.2823(5) 0.047(2) Uani 1 1 d . . . . .
H40A H -0.170190 0.578911 0.302395 0.056 Uiso 1 1 calc R U . . .
C41 C -0.1124(7) 0.4677(7) 0.2351(5) 0.048(2) Uani 1 1 d . . . . .
H41A H -0.182019 0.487851 0.221144 0.058 Uiso 1 1 calc R U . . .
C42 C -0.0147(7) 0.3807(6) 0.2084(5) 0.038(2) Uani 1 1 d . . . . .
C43 C -0.0064(7) 0.3143(7) 0.1601(5) 0.043(2) Uani 1 1 d . . . . .
H43A H -0.071687 0.325185 0.144034 0.051 Uiso 1 1 calc R U . . .
C44 C 0.0957(7) 0.2342(7) 0.1365(5) 0.044(2) Uani 1 1 d . . . . .
H44A H 0.098882 0.189923 0.104888 0.052 Uiso 1 1 calc R U . . .
C45 C 0.1967(7) 0.2148(6) 0.1574(4) 0.036(2) Uani 1 1 d . . . . .
H45A H 0.265781 0.158286 0.140299 0.043 Uiso 1 1 calc R U . . .
C46 C 0.4383(7) 0.3203(6) 0.3770(5) 0.0322(19) Uani 1 1 d . . . . .
C47 C 0.4111(7) 0.2771(6) 0.4505(5) 0.039(2) Uani 1 1 d . . . . .
H47A H 0.340977 0.270479 0.468685 0.047 Uiso 1 1 calc R U . . .
C48 C 0.4855(8) 0.2441(7) 0.4970(5) 0.047(2) Uani 1 1 d . . . . .
H48A H 0.464901 0.215769 0.547346 0.057 Uiso 1 1 calc R U . . .
C49 C 0.5886(7) 0.2506(6) 0.4733(5) 0.045(2) Uani 1 1 d . . . . .
H49A H 0.638449 0.227650 0.506632 0.054 Uiso 1 1 calc R U . . .
C50 C 0.6186(7) 0.2914(6) 0.3994(5) 0.040(2) Uani 1 1 d . . . . .
H50A H 0.690076 0.295668 0.381548 0.048 Uiso 1 1 calc R U . . .
C51 C 0.5454(6) 0.3254(6) 0.3526(5) 0.0326(19) Uani 1 1 d . . . . .
C52 C 0.6655(6) 0.3878(6) 0.2503(5) 0.042(2) Uani 1 1 d . . . . .
H52A H 0.665410 0.427004 0.286442 0.063 Uiso 1 1 calc R U . . .
H52B H 0.660758 0.430793 0.201439 0.063 Uiso 1 1 calc R U . . .
H52C H 0.735669 0.324031 0.244970 0.063 Uiso 1 1 calc R U . . .
C53 C 0.4348(6) 0.1528(6) 0.1765(4) 0.0279(18) Uani 1 1 d . . . . .
C54 C 0.4384(7) 0.0622(6) 0.2286(5) 0.034(2) Uani 1 1 d . . . . .
C55 C 0.4801(7) -0.0317(6) 0.2004(5) 0.040(2) Uani 1 1 d . . . . .
H55A H 0.481589 -0.092418 0.234064 0.048 Uiso 1 1 calc R U . . .
C56 C 0.5203(7) -0.0389(6) 0.1234(5) 0.040(2) Uani 1 1 d . . . . .
H56A H 0.546038 -0.103503 0.104845 0.047 Uiso 1 1 calc R U . . .
C57 C 0.5223(7) 0.0483(6) 0.0743(5) 0.042(2) Uani 1 1 d . . . . .
H57A H 0.553418 0.042008 0.022273 0.050 Uiso 1 1 calc R U . . .
C58 C 0.4797(7) 0.1454(6) 0.0993(5) 0.035(2) Uani 1 1 d . . . . .
C59 C 0.4002(7) 0.0647(6) 0.3134(4) 0.038(2) Uani 1 1 d . . . . .
H59A H 0.350055 0.138759 0.322423 0.046 Uiso 1 1 calc R U . . .
C60 C 0.5019(8) 0.0314(8) 0.3465(5) 0.077(3) Uani 1 1 d . . . . .
H60A H 0.534424 0.083279 0.328419 0.116 Uiso 1 1 calc R U . . .
H60B H 0.558877 -0.036425 0.331213 0.116 Uiso 1 1 calc R U . . .
H60C H 0.478574 0.025789 0.401469 0.116 Uiso 1 1 calc R U . . .
C61 C 0.3324(8) -0.0003(8) 0.3532(5) 0.072(3) Uani 1 1 d . . . . .
H61A H 0.264090 0.025635 0.333137 0.108 Uiso 1 1 calc R U . . .
H61B H 0.310473 0.005265 0.407216 0.108 Uiso 1 1 calc R U . . .
H61C H 0.378980 -0.073393 0.344811 0.108 Uiso 1 1 calc R U . . .
C62 C 0.4808(7) 0.2391(6) 0.0429(4) 0.035(2) Uani 1 1 d . . . . .
H62A H 0.472859 0.293552 0.071189 0.043 Uiso 1 1 calc R U . . .
C63 C 0.5935(7) 0.2123(6) -0.0149(5) 0.045(2) Uani 1 1 d . . . . .
H63A H 0.656470 0.178855 0.011240 0.068 Uiso 1 1 calc R U . . .
H63B H 0.596264 0.276282 -0.045773 0.068 Uiso 1 1 calc R U . . .
H63C H 0.600067 0.164480 -0.047135 0.068 Uiso 1 1 calc R U . . .
C64 C 0.3812(7) 0.2856(6) 0.0041(5) 0.048(2) Uani 1 1 d . . . . .
H64A H 0.310087 0.300975 0.042029 0.072 Uiso 1 1 calc R U . . .
H64B H 0.389296 0.235663 -0.026938 0.072 Uiso 1 1 calc R U . . .
H64C H 0.380177 0.350156 -0.027844 0.072 Uiso 1 1 calc R U . . .
C65 C 0.1336(7) 0.8089(6) 0.4468(5) 0.042(2) Uani 1 1 d . . . . .
H65A H 0.157748 0.837966 0.397488 0.050 Uiso 1 1 calc R U . . .
C66 C 0.1065(8) 0.8624(7) 0.5064(6) 0.057(3) Uani 1 1 d . . . . .
H66A H 0.116059 0.925488 0.498691 0.068 Uiso 1 1 calc R U . . .
C67 C 0.0653(8) 0.8235(8) 0.5776(6) 0.058(3) Uani 1 1 d . . . . .
H67A H 0.044135 0.860361 0.619189 0.069 Uiso 1 1 calc R U . . .
C68 C 0.0551(8) 0.7315(8) 0.5876(5) 0.058(3) Uani 1 1 d . . . . .
H68A H 0.027185 0.703071 0.636101 0.069 Uiso 1 1 calc R U . . .
C69 C 0.0863(7) 0.6807(7) 0.5258(5) 0.047(2) Uani 1 1 d . . . . .
H69A H 0.078572 0.616864 0.533093 0.057 Uiso 1 1 calc R U . . .
C70 C 0.6985(7) 0.1539(6) 0.1597(5) 0.042(2) Uani 1 1 d . . . . .
H70A H 0.665249 0.115328 0.199335 0.051 Uiso 1 1 calc R U . . .
C71 C 0.8068(7) 0.1023(7) 0.1205(5) 0.053(3) Uani 1 1 d . . . . .
H71A H 0.847919 0.030121 0.134439 0.064 Uiso 1 1 calc R U . . .
C72 C 0.8553(7) 0.1548(7) 0.0615(5) 0.048(2) Uani 1 1 d . . . . .
H72A H 0.929764 0.119662 0.033473 0.058 Uiso 1 1 calc R U . . .
C73 C 0.7948(7) 0.2588(7) 0.0437(5) 0.043(2) Uani 1 1 d . . . . .
H73A H 0.826064 0.297588 0.002771 0.052 Uiso 1 1 calc R U . . .
C74 C 0.6874(7) 0.3063(7) 0.0861(5) 0.043(2) Uani 1 1 d . . . . .
H74A H 0.646087 0.378863 0.073311 0.051 Uiso 1 1 calc R U . . .

loop_
_atom_site_aniso_label
_atom_site_aniso_U_11
_atom_site_aniso_U_22
_atom_site_aniso_U_33
_atom_site_aniso_U_23
_atom_site_aniso_U_13
_atom_site_aniso_U_12
Mg1 0.0299(15) 0.0271(15) 0.0375(17) -0.0060(13) -0.0121(13) -0.0056(12)
Mg2 0.0285(15) 0.0275(15) 0.0370(17) -0.0075(13) -0.0047(13) -0.0093(12)
Se1 0.0334(5) 0.0293(5) 0.0383(6) -0.0054(4) -0.0065(4) -0.0098(4)
Se2 0.0343(5) 0.0324(5) 0.0383(6) -0.0074(4) -0.0050(4) -0.0110(4)
O1 0.036(3) 0.042(4) 0.036(4) -0.006(3) -0.015(3) -0.010(3)
O2 0.031(3) 0.041(4) 0.036(3) -0.008(3) -0.004(3) -0.017(3)
N1 0.031(4) 0.023(4) 0.034(4) -0.003(3) -0.010(3) -0.008(3)
N2 0.026(4) 0.022(4) 0.038(4) -0.006(3) -0.009(3) -0.003(3)
N3 0.020(3) 0.027(4) 0.036(4) -0.010(3) 0.001(3) -0.014(3)
N4 0.033(4) 0.025(4) 0.030(4) -0.011(3) -0.003(3) -0.011(3)
N5 0.037(4) 0.034(4) 0.041(4) -0.004(3) -0.015(4) -0.013(3)
N6 0.034(4) 0.037(4) 0.041(4) -0.009(3) -0.009(3) -0.019(3)
C1 0.024(4) 0.025(4) 0.032(5) -0.004(4) -0.004(4) -0.005(4)
C2 0.027(4) 0.025(4) 0.044(5) -0.010(4) -0.016(4) -0.004(4)
C3 0.033(5) 0.028(5) 0.044(6) -0.009(4) -0.011(4) -0.012(4)
C4 0.024(4) 0.031(5) 0.039(5) -0.003(4) -0.012(4) -0.007(4)
C5 0.029(4) 0.034(5) 0.025(4) 0.000(4) -0.014(4) -0.013(4)
C6 0.028(5) 0.040(5) 0.038(5) -0.006(4) -0.007(4) -0.016(4)
C7 0.043(5) 0.040(5) 0.048(6) -0.013(5) -0.017(5) -0.015(4)
C8 0.055(6) 0.044(6) 0.046(6) -0.014(5) -0.014(5) -0.026(5)
C9 0.048(6) 0.049(6) 0.036(5) 0.001(4) -0.021(5) -0.027(5)
C10 0.037(5) 0.039(5) 0.036(5) -0.008(4) -0.016(4) -0.017(4)
C11 0.032(5) 0.053(6) 0.048(6) -0.004(5) -0.015(5) -0.015(5)
C12 0.026(5) 0.039(5) 0.062(7) -0.008(5) -0.019(5) -0.006(4)
C13 0.033(5) 0.035(5) 0.049(6) -0.004(4) -0.014(4) -0.009(4)
C14 0.028(5) 0.024(4) 0.042(5) -0.001(4) -0.020(4) -0.003(4)
C15 0.031(5) 0.034(5) 0.044(6) -0.001(4) -0.012(4) -0.010(4)
C16 0.035(5) 0.036(5) 0.060(7) 0.003(5) -0.016(5) -0.018(4)
C17 0.031(5) 0.039(5) 0.065(7) -0.012(5) -0.012(5) -0.018(4)
C18 0.031(5) 0.037(5) 0.046(6) -0.004(4) -0.014(4) -0.012(4)
C19 0.026(5) 0.027(5) 0.051(6) -0.005(4) -0.007(4) -0.012(4)
C20 0.061(6) 0.044(6) 0.038(6) -0.002(5) -0.026(5) -0.011(5)
C21 0.026(4) 0.033(5) 0.031(5) -0.012(4) -0.010(4) -0.005(4)
C22 0.038(5) 0.032(5) 0.039(5) -0.001(4) -0.008(4) -0.012(4)
C23 0.046(6) 0.034(5) 0.044(6) -0.006(4) -0.004(5) -0.012(5)
C24 0.053(6) 0.019(5) 0.058(7) -0.006(4) -0.015(5) -0.003(4)
C25 0.034(5) 0.041(5) 0.045(6) -0.020(5) -0.009(4) -0.003(4)
C26 0.030(5) 0.035(5) 0.037(5) -0.010(4) -0.006(4) -0.010(4)
C27 0.038(5) 0.027(5) 0.056(6) -0.006(4) -0.010(5) -0.012(4)
C28 0.056(7) 0.064(7) 0.063(7) -0.003(6) -0.021(6) -0.033(6)
C29 0.037(6) 0.057(7) 0.072(7) -0.017(6) -0.009(5) -0.014(5)
C30 0.034(5) 0.042(6) 0.039(5) -0.007(4) 0.003(4) -0.012(4)
C31 0.047(6) 0.046(6) 0.048(6) -0.009(5) -0.002(5) -0.010(5)
C32 0.050(6) 0.044(6) 0.053(6) -0.002(5) -0.014(5) -0.020(5)
C33 0.048(5) 0.028(5) 0.031(5) -0.001(4) -0.005(4) -0.029(4)
C34 0.031(5) 0.022(4) 0.038(5) -0.010(4) -0.012(4) -0.009(4)
C35 0.030(5) 0.024(4) 0.035(5) -0.004(4) -0.011(4) -0.010(4)
C36 0.032(5) 0.033(5) 0.036(5) -0.002(4) -0.007(4) -0.015(4)
C37 0.039(5) 0.036(5) 0.038(5) 0.002(4) -0.014(4) -0.022(4)
C38 0.031(5) 0.027(5) 0.042(5) -0.006(4) -0.006(4) -0.012(4)
C39 0.017(4) 0.043(5) 0.061(6) -0.009(5) -0.002(4) -0.013(4)
C40 0.032(5) 0.034(5) 0.065(7) -0.009(5) -0.009(5) -0.006(4)
C41 0.030(5) 0.057(6) 0.062(7) 0.000(5) -0.021(5) -0.019(5)
C42 0.033(5) 0.037(5) 0.046(6) 0.001(4) -0.020(4) -0.013(4)
C43 0.037(5) 0.054(6) 0.047(6) -0.007(5) -0.013(5) -0.025(5)
C44 0.047(6) 0.042(6) 0.055(6) 0.003(5) -0.019(5) -0.029(5)
C45 0.033(5) 0.025(4) 0.055(6) -0.016(4) -0.016(4) -0.008(4)
C46 0.035(5) 0.028(5) 0.036(5) -0.010(4) -0.008(4) -0.012(4)
C47 0.042(5) 0.035(5) 0.041(6) -0.006(4) -0.007(4) -0.017(4)
C48 0.050(6) 0.067(7) 0.034(5) -0.002(5) -0.012(5) -0.032(5)
C49 0.043(6) 0.039(5) 0.052(6) -0.012(5) -0.022(5) -0.007(4)
C50 0.034(5) 0.036(5) 0.047(6) -0.016(4) -0.010(4) -0.005(4)
C51 0.026(4) 0.033(5) 0.037(5) -0.009(4) -0.009(4) -0.007(4)
C52 0.036(5) 0.036(5) 0.054(6) 0.001(4) -0.013(5) -0.016(4)
C53 0.032(5) 0.028(4) 0.028(5) -0.012(4) -0.002(4) -0.014(4)
C54 0.039(5) 0.026(4) 0.036(5) 0.001(4) -0.009(4) -0.014(4)
C55 0.044(5) 0.020(4) 0.053(6) -0.003(4) -0.023(5) -0.004(4)
C56 0.041(5) 0.017(4) 0.059(6) -0.016(4) -0.012(5) -0.004(4)
C57 0.043(5) 0.044(6) 0.048(6) -0.016(5) -0.011(5) -0.019(5)
C58 0.035(5) 0.028(5) 0.039(5) -0.006(4) -0.009(4) -0.008(4)
C59 0.044(5) 0.024(5) 0.038(5) -0.003(4) -0.013(4) -0.005(4)
C60 0.075(8) 0.104(10) 0.061(8) -0.008(7) -0.032(7) -0.034(8)
C61 0.092(9) 0.089(9) 0.054(7) -0.012(6) 0.002(7) -0.062(8)
C62 0.041(5) 0.035(5) 0.037(5) -0.007(4) -0.012(4) -0.018(4)
C63 0.048(6) 0.040(5) 0.046(6) -0.004(5) -0.010(5) -0.017(5)
C64 0.058(6) 0.034(5) 0.050(6) 0.001(5) -0.018(5) -0.016(5)
C65 0.045(6) 0.042(6) 0.043(6) 0.000(5) -0.017(5) -0.020(5)
C66 0.059(7) 0.042(6) 0.074(8) -0.026(6) -0.021(6) -0.012(5)
C67 0.048(6) 0.074(8) 0.054(7) -0.034(6) -0.019(5) -0.011(6)
C68 0.065(7) 0.069(8) 0.034(6) -0.011(5) -0.008(5) -0.021(6)
C69 0.054(6) 0.038(6) 0.053(6) -0.001(5) -0.016(5) -0.021(5)
C70 0.027(5) 0.036(5) 0.056(6) 0.004(5) -0.007(4) -0.012(4)
C71 0.039(6) 0.041(6) 0.055(7) 0.012(5) -0.018(5) 0.000(5)
C72 0.033(5) 0.046(6) 0.047(6) -0.008(5) -0.003(5) -0.003(5)
C73 0.037(5) 0.042(6) 0.045(6) -0.005(5) 0.004(4) -0.019(5)
C74 0.037(5) 0.040(5) 0.049(6) -0.008(5) 0.008(5) -0.023(5)

loop_
_atom_type_symbol
_atom_type_description
_atom_type_scat_dispersion_real
_atom_type_scat_dispersion_imag
_atom_type_scat_source
C C 0.0181 0.0091 'International Tables Vol C Tables 4.2.6.8 and 6.1.1.4'
H H 0.0000 0.0000 'International Tables Vol C Tables 4.2.6.8 and 6.1.1.4'
Mg Mg 0.1719 0.1771 'International Tables Vol C Tables 4.2.6.8 and 6.1.1.4'
N N 0.0311 0.0180 'International Tables Vol C Tables 4.2.6.8 and 6.1.1.4'
O O 0.0492 0.0322 'International Tables Vol C Tables 4.2.6.8 and 6.1.1.4'
Se Se -0.7943 1.1372 'International Tables Vol C Tables 4.2.6.8 and 6.1.1.4'

loop_
_geom_angle_atom_site_label_1
_geom_angle_atom_site_label_2
_geom_angle_atom_site_label_3
_geom_angle
_geom_angle_site_symmetry_1
_geom_angle_site_symmetry_3
_geom_angle_publ_flag
N1 Mg1 N2 83.9(3) . . ?
N1 Mg1 O1 74.4(2) . . ?
N2 Mg1 O1 146.1(2) . . ?
N1 Mg1 N5 137.0(3) . . ?
N2 Mg1 N5 97.2(3) . . ?
O1 Mg1 N5 82.4(2) . . ?
N1 Mg1 Se2 114.44(19) . . ?
N2 Mg1 Se2 117.58(18) . . ?
O1 Mg1 Se2 95.19(17) . . ?
N5 Mg1 Se2 103.1(2) . . ?
N3 Mg2 N4 83.5(2) . . ?
N3 Mg2 N6 143.3(3) . . ?
N4 Mg2 N6 99.2(2) . . ?
N3 Mg2 O2 74.4(2) . . ?
N4 Mg2 O2 144.9(3) . . ?
N6 Mg2 O2 83.8(2) . . ?
N3 Mg2 Se1 114.7(2) . . ?
N4 Mg2 Se1 113.6(2) . . ?
N6 Mg2 Se1 97.9(2) . . ?
O2 Mg2 Se1 100.44(16) . . ?
C1 Se1 Mg2 94.1(2) . . ?
C33 Se2 Mg1 92.6(2) . . ?
C19 O1 C20 119.7(6) . . ?
C19 O1 Mg1 112.2(5) . . ?
C20 O1 Mg1 126.9(5) . . ?
C51 O2 C52 116.9(6) . . ?
C51 O2 Mg2 112.8(4) . . ?
C52 O2 Mg2 129.3(5) . . ?
C1 N1 C14 126.3(7) . . ?
C1 N1 Mg1 117.7(5) . . ?
C14 N1 Mg1 115.7(5) . . ?
C3 N2 C21 115.4(7) . . ?
C3 N2 Mg1 114.5(5) . . ?
C21 N2 Mg1 130.1(5) . . ?
C33 N3 C46 126.4(7) . . ?
C33 N3 Mg2 117.9(5) . . ?
C46 N3 Mg2 115.2(5) . . ?
C35 N4 C53 115.6(6) . . ?
C35 N4 Mg2 114.1(5) . . ?
C53 N4 Mg2 130.2(5) . . ?
C69 N5 C65 117.1(7) . . ?
C69 N5 Mg1 123.6(6) . . ?
C65 N5 Mg1 119.2(6) . . ?
C70 N6 C74 115.8(7) . . ?
C70 N6 Mg2 122.6(5) . . ?
C74 N6 Mg2 121.6(6) . . ?
N1 C1 C2 120.8(7) . . ?
N1 C1 Se1 121.3(6) . . ?
C2 C1 Se1 117.9(6) . . ?
C1 C2 C3 123.2(7) . . ?
C1 C2 C6 129.7(7) . . ?
C3 C2 C6 105.8(7) . . ?
N2 C3 C2 124.4(7) . . ?
N2 C3 C4 127.1(7) . . ?
C2 C3 C4 108.4(7) . . ?
C13 C4 C5 119.0(7) . . ?
C13 C4 C3 135.0(8) . . ?
C5 C4 C3 105.9(7) . . ?
C4 C5 C10 123.3(7) . . ?
C4 C5 C6 111.1(7) . . ?
C10 C5 C6 125.5(8) . . ?
C5 C6 C7 116.1(7) . . ?
C5 C6 C2 108.1(7) . . ?
C7 C6 C2 135.8(8) . . ?
C6 C7 C8 118.6(8) . . ?
C9 C8 C7 124.5(8) . . ?
C8 C9 C10 118.2(8) . . ?
C11 C10 C5 116.6(8) . . ?
C11 C10 C9 126.3(8) . . ?
C5 C10 C9 117.1(8) . . ?
C12 C11 C10 120.1(8) . . ?
C11 C12 C13 123.2(8) . . ?
C4 C13 C12 117.7(8) . . ?
C19 C14 N1 114.6(7) . . ?
C19 C14 C15 117.1(7) . . ?
N1 C14 C15 127.6(7) . . ?
C14 C15 C16 121.1(8) . . ?
C17 C16 C15 120.1(8) . . ?
C18 C17 C16 120.1(8) . . ?
C19 C18 C17 118.8(8) . . ?
C18 C19 C14 122.7(8) . . ?
C18 C19 O1 123.4(8) . . ?
C14 C19 O1 113.9(7) . . ?
C22 C21 C26 122.6(7) . . ?
C22 C21 N2 117.2(7) . . ?
C26 C21 N2 120.0(7) . . ?
C21 C22 C23 117.2(8) . . ?
C21 C22 C27 123.7(7) . . ?
C23 C22 C27 119.1(7) . . ?
C22 C23 C24 120.8(8) . . ?
C25 C24 C23 121.0(8) . . ?
C24 C25 C26 120.4(8) . . ?
C25 C26 C21 117.7(8) . . ?
C25 C26 C30 119.2(8) . . ?
C21 C26 C30 123.0(7) . . ?
C29 C27 C22 113.1(7) . . ?
C29 C27 C28 110.7(7) . . ?
C22 C27 C28 111.4(7) . . ?
C26 C30 C31 111.4(7) . . ?
C26 C30 C32 112.3(7) . . ?
C31 C30 C32 112.9(7) . . ?
N3 C33 C34 119.0(7) . . ?
N3 C33 Se2 122.2(6) . . ?
C34 C33 Se2 118.8(6) . . ?
C33 C34 C35 123.1(7) . . ?
C33 C34 C38 128.8(7) . . ?
C35 C34 C38 106.8(6) . . ?
N4 C35 C34 125.6(7) . . ?
N4 C35 C36 125.5(7) . . ?
C34 C35 C36 108.5(7) . . ?
C45 C36 C37 118.1(7) . . ?
C45 C36 C35 136.9(8) . . ?
C37 C36 C35 104.8(7) . . ?
C36 C37 C42 124.5(8) . . ?
C36 C37 C38 111.6(7) . . ?
C42 C37 C38 123.9(8) . . ?
C39 C38 C37 117.2(8) . . ?
C39 C38 C34 134.8(8) . . ?
C37 C38 C34 107.8(7) . . ?
C38 C39 C40 118.2(8) . . ?
C41 C40 C39 124.8(8) . . ?
C42 C41 C40 117.8(8) . . ?
C41 C42 C37 118.1(8) . . ?
C41 C42 C43 126.5(8) . . ?
C37 C42 C43 115.4(8) . . ?
C44 C43 C42 120.1(8) . . ?
C43 C44 C45 122.8(8) . . ?
C36 C45 C44 119.0(8) . . ?
N3 C46 C47 126.5(7) . . ?
N3 C46 C51 115.8(7) . . ?
C47 C46 C51 117.2(8) . . ?
C46 C47 C48 120.2(8) . . ?
C49 C48 C47 122.2(8) . . ?
C48 C49 C50 118.6(9) . . ?
C51 C50 C49 119.9(8) . . ?
C50 C51 O2 124.8(7) . . ?
C50 C51 C46 121.8(8) . . ?
O2 C51 C46 113.3(7) . . ?
C58 C53 C54 120.9(7) . . ?
C58 C53 N4 121.3(7) . . ?
C54 C53 N4 117.8(7) . . ?
C55 C54 C53 118.2(8) . . ?
C55 C54 C59 119.1(7) . . ?
C53 C54 C59 122.8(7) . . ?
C54 C55 C56 121.3(8) . . ?
C57 C56 C55 119.7(7) . . ?
C56 C57 C58 121.6(8) . . ?
C53 C58 C57 118.3(8) . . ?
C53 C58 C62 122.2(7) . . ?
C57 C58 C62 119.5(8) . . ?
C54 C59 C61 113.9(7) . . ?
C54 C59 C60 109.5(7) . . ?
C61 C59 C60 110.8(7) . . ?
C58 C62 C64 111.9(6) . . ?
C58 C62 C63 111.3(7) . . ?
C64 C62 C63 110.8(7) . . ?
N5 C65 C66 121.9(8) . . ?
C67 C66 C65 119.2(9) . . ?
C68 C67 C66 119.3(9) . . ?
C67 C68 C69 118.5(9) . . ?
N5 C69 C68 123.9(8) . . ?
N6 C70 C71 122.9(8) . . ?
C72 C71 C70 119.9(8) . . ?
C73 C72 C71 118.6(8) . . ?
C72 C73 C74 118.6(8) . . ?
N6 C74 C73 124.2(8) . . ?

loop_
_geom_bond_atom_site_label_1
_geom_bond_atom_site_label_2
_geom_bond_distance
_geom_bond_site_symmetry_2
_geom_bond_publ_flag
Mg1 N1 2.063(6) . ?
Mg1 N2 2.109(6) . ?
Mg1 O1 2.161(6) . ?
Mg1 N5 2.181(7) . ?
Mg1 Se2 2.562(3) . ?
Mg2 N3 2.070(6) . ?
Mg2 N4 2.085(6) . ?
Mg2 N6 2.169(7) . ?
Mg2 O2 2.178(5) . ?
Mg2 Se1 2.567(3) . ?
Se1 C1 1.948(7) . ?
Se2 C33 1.944(8) . ?
O1 C19 1.403(8) . ?
O1 C20 1.434(8) . ?
O2 C51 1.390(9) . ?
O2 C52 1.438(7) . ?
N1 C1 1.332(9) . ?
N1 C14 1.413(8) . ?
N2 C3 1.335(9) . ?
N2 C21 1.435(9) . ?
N3 C33 1.345(9) . ?
N3 C46 1.394(9) . ?
N4 C35 1.336(9) . ?
N4 C53 1.442(8) . ?
N5 C69 1.331(9) . ?
N5 C65 1.357(8) . ?
N6 C70 1.346(9) . ?
N6 C74 1.341(8) . ?
C1 C2 1.401(9) . ?
C2 C3 1.462(10) . ?
C2 C6 1.470(10) . ?
C3 C4 1.488(10) . ?
C4 C13 1.381(10) . ?
C4 C5 1.414(10) . ?
C5 C10 1.390(9) . ?
C5 C6 1.426(10) . ?
C6 C7 1.400(10) . ?
C7 C8 1.412(10) . ?
C8 C9 1.380(11) . ?
C9 C10 1.419(10) . ?
C10 C11 1.405(11) . ?
C11 C12 1.375(11) . ?
C12 C13 1.403(10) . ?
C14 C19 1.394(10) . ?
C14 C15 1.376(9) . ?
C15 C16 1.390(9) . ?
C16 C17 1.383(11) . ?
C17 C18 1.370(10) . ?
C18 C19 1.382(9) . ?
C21 C22 1.397(9) . ?
C21 C26 1.405(10) . ?
C22 C23 1.408(10) . ?
C22 C27 1.498(10) . ?
C23 C24 1.387(10) . ?
C24 C25 1.375(10) . ?
C25 C26 1.407(10) . ?
C26 C30 1.500(10) . ?
C27 C29 1.511(11) . ?
C27 C28 1.522(9) . ?
C30 C31 1.542(10) . ?
C30 C32 1.540(10) . ?
C33 C34 1.404(9) . ?
C34 C35 1.443(10) . ?
C34 C38 1.457(10) . ?
C35 C36 1.506(10) . ?
C36 C45 1.361(10) . ?
C36 C37 1.410(10) . ?
C37 C42 1.413(10) . ?
C37 C38 1.429(10) . ?
C38 C39 1.395(10) . ?
C39 C40 1.424(10) . ?
C40 C41 1.382(11) . ?
C41 C42 1.411(11) . ?
C42 C43 1.416(10) . ?
C43 C44 1.374(11) . ?
C44 C45 1.418(10) . ?
C46 C47 1.390(10) . ?
C46 C51 1.416(9) . ?
C47 C48 1.373(10) . ?
C48 C49 1.373(10) . ?
C49 C50 1.391(11) . ?
C50 C51 1.364(10) . ?
C53 C58 1.405(10) . ?
C53 C54 1.430(9) . ?
C54 C55 1.383(10) . ?
C54 C59 1.525(10) . ?
C55 C56 1.396(11) . ?
C56 C57 1.383(10) . ?
C57 C58 1.394(10) . ?
C58 C62 1.513(10) . ?
C59 C61 1.525(9) . ?
C59 C60 1.507(10) . ?
C62 C64 1.525(10) . ?
C62 C63 1.532(10) . ?
C65 C66 1.376(11) . ?
C66 C67 1.379(12) . ?
C67 C68 1.361(11) . ?
C68 C69 1.376(11) . ?
C70 C71 1.372(11) . ?
C71 C72 1.362(10) . ?
C72 C73 1.364(11) . ?
C73 C74 1.376(10) . ?
